data_4343670
loop_
_publ_author_name
'Koch, T.R.'
'Johnson, P.L.'
'Williams, J.M.'

_publ_section_title
;
 Structural studies of precursor and partially oxidized conducting
 complexes. 8. A neutron diffraction investigation of rubidium
 tetracyanoplatinate(II) sesquihydrate , Rb2 (Pt (C N)4) (H2 O)1.5
;
_journal_name_full 'Inorganic Chemistry'
_journal_page_first 640
_journal_page_last 645
_journal_volume 16
_journal_year 1977
_chemical_formula_sum 'C4 H3 N4 O1.5 Pt Rb2'
_chemical_name_systematic 'Rb2 (Pt (C N)4) (H2 O)1.5'
_space_group_IT_number 15
_symmetry_space_group_name_Hall '-C 2yc'
_symmetry_space_group_name_H-M 'C 1 2/c 1'
_cell_angle_alpha 90
_cell_angle_beta 112.22
_cell_angle_gamma 90
_cell_formula_units_Z 8
_cell_length_a 12.693
_cell_length_b 12.809
_cell_length_c 13.642
_cell_volume 2053.269
_citation_journal_id_ASTM INOCAJ
_cod_data_source_file Koch_INOCAJ_1977_545.cif
_cod_data_source_block C4H3N4O1.5Pt1Rb2
_cod_original_cell_volume 2053.27
_cod_original_formula_sum 'C4 H3 N4 O1.5 Pt1 Rb2'
_cod_database_code 4343670

loop_
_symmetry_equiv_pos_as_xyz
x,y,z
-x,y,-z+1/2
-x,-y,-z
x,-y,z-1/2
x+1/2,y+1/2,z
-x+1/2,y+1/2,-z+1/2
-x+1/2,-y+1/2,-z
x+1/2,-y+1/2,z-1/2

loop_
_atom_site_label
_atom_site_type_symbol
_atom_site_fract_x
_atom_site_fract_y
_atom_site_fract_z
_atom_site_occupancy
_atom_site_U_iso_or_equiv
N5 N-3 0 0.2671 0.25 1 0.0
N4 N-3 0 0.2254 0.75 1 0.0
H3 H+1 0.5 0.1052 0.25 1 0.0
Pt2 Pt+2 0 0.0211 0.25 1 0.0
O1 O-2 0.4384 0.1532 0.0103 1 0.0
Rb2 Rb+1 0.3783 0.0869 0.556 1 0.0
C5 C+2 0 0.1762 0.25 1 0.0
N2 N-3 0.1546 0.2006 0.5632 1 0.0
Pt1 Pt+2 0 0 0 1 0.0
H4 H+1 0.598 0.0391 0.2208 0.5 0.0
O2 O-2 0.4652 0.0357 0.2575 0.5 0.0
C4 C+2 0 0.1347 0.75 1 0.0
H1 H+1 0.3707 0.1506 0.0248 1 0.0
C1 C+2 0.1403 0.0787 0.0159 1 0.0
Rb1 Rb+1 0.2344 0.2697 0.2014 1 0.0
N3 N-3 0.2653 0.0257 0.3108 1 0.0
C3 C+2 0.1677 0.0229 0.2887 1 0.0
N1 N-3 0.2245 0.1207 0.0259 1 0.0
H2 H+1 0.4832 0.2065 0.0547 1 0.0
C2 C+2 0.0955 0.1279 0.5388 1 0.0
